data_4067358
loop_
_publ_author_name
'Leung, Wing-Por'
'Wan, Chi-Ling'
'Kan, Kwok-Wai'
'Mak, Thomas C. W.'

_publ_section_title
;
 Synthesis, Structure, and Reactivity of Group 14 Bis(thiophosphinoyl)
 Metal Complexes
;
_journal_issue 4
_journal_name_full Organometallics
_journal_page_first 814
_journal_paper_doi 10.1021/om9008923
_journal_volume 29
_journal_year 2010
_chemical_formula_sum 'C54 H48 O P4 S4 Sn2'
_chemical_formula_weight 1202.42
_chemical_name_systematic
;

 ?

;
_space_group_IT_number 15
_symmetry_cell_setting monoclinic
_symmetry_space_group_name_Hall '-C 2yc'
_symmetry_space_group_name_H-M 'C 1 2/c 1'
_atom_sites_solution_hydrogens geom
_atom_sites_solution_primary direct
_atom_sites_solution_secondary difmap
_audit_creation_method SHELXL-97
_cell_angle_alpha 90.00
_cell_angle_beta 94.424(3)
_cell_angle_gamma 90.00
_cell_formula_units_Z 4
_cell_length_a 19.962(3)
_cell_length_b 10.1888(16)
_cell_length_c 25.461(4)
_cell_measurement_reflns_used 978
_cell_measurement_temperature 293(2)
_cell_measurement_theta_max 28.04
_cell_measurement_theta_min 3.21
_cell_volume 5163.1(14)
_computing_cell_refinement 'Bruker SMART'
_computing_data_collection 'Bruker SMART'
_computing_data_reduction 'Bruker SAINT'
_computing_molecular_graphics 'Bruker SHELXTL'
_computing_publication_material 'Bruker SHELXTL'
_computing_structure_refinement 'SHELXL-97 (Sheldrick, 1997)'
_computing_structure_solution 'SHELXS-97 (Sheldrick, 1990)'
_diffrn_ambient_temperature 293(2)
_diffrn_measured_fraction_theta_full 0.992
_diffrn_measured_fraction_theta_max 0.992
_diffrn_measurement_device_type 'CCD area detector'
_diffrn_measurement_method 'phi and omega scans'
_diffrn_radiation_monochromator graphite
_diffrn_radiation_source 'fine-focus sealed tube'
_diffrn_radiation_type MoK\a
_diffrn_radiation_wavelength 0.71073
_diffrn_reflns_av_R_equivalents 0.0432
_diffrn_reflns_av_sigmaI/netI 0.0497
_diffrn_reflns_limit_h_max 26
_diffrn_reflns_limit_h_min -26
_diffrn_reflns_limit_k_max 13
_diffrn_reflns_limit_k_min -13
_diffrn_reflns_limit_l_max 33
_diffrn_reflns_limit_l_min -27
_diffrn_reflns_number 17047
_diffrn_reflns_theta_full 28.04
_diffrn_reflns_theta_max 28.04
_diffrn_reflns_theta_min 1.60
_exptl_absorpt_coefficient_mu 1.292
_exptl_absorpt_correction_T_max 1.0000
_exptl_absorpt_correction_T_min 0.589996
_exptl_absorpt_correction_type SADABS
_exptl_absorpt_process_details SADABS
_exptl_crystal_colour yellow
_exptl_crystal_density_diffrn 1.547
_exptl_crystal_density_meas 0
_exptl_crystal_density_method 'not measured'
_exptl_crystal_description block
_exptl_crystal_F_000 2416
_exptl_crystal_size_max 0.40
_exptl_crystal_size_mid 0.30
_exptl_crystal_size_min 0.20
_refine_diff_density_max 0.930
_refine_diff_density_min -0.324
_refine_diff_density_rms 0.090
_refine_ls_extinction_method none
_refine_ls_goodness_of_fit_ref 1.049
_refine_ls_hydrogen_treatment riding
_refine_ls_matrix_type full
_refine_ls_number_parameters 294
_refine_ls_number_reflns 6212
_refine_ls_number_restraints 0
_refine_ls_restrained_S_all 1.049
_refine_ls_R_factor_all 0.0615
_refine_ls_R_factor_gt 0.0373
_refine_ls_shift/su_max 0.002
_refine_ls_shift/su_mean 0.000
_refine_ls_structure_factor_coef Fsqd
_refine_ls_weighting_details 'calc w=1/[\s^2^(Fo^2^)+(0.0466P)^2^+0.0000P] where P=(Fo^2^+2Fc^2^)/3'
_refine_ls_weighting_scheme calc
_refine_ls_wR_factor_gt 0.0850
_refine_ls_wR_factor_ref 0.0974
_reflns_number_gt 4585
_reflns_number_total 6212
_reflns_threshold_expression >2sigma(I)
_cod_data_source_file om9008923_si_002.cif
_cod_data_source_block 4
_cod_depositor_comments
;
The following automatic conversions were performed:

'_symmetry_cell_setting' value 'Monoclinic' changed to 'monoclinic'
according to /home/saulius/struct/CIF-dictionaries/cif_core.dic
dictionary named 'cif_core.dic' version 2.4.1 from 2010-06-29.

Automatic conversion script
Id: cif_fix_values 1715 2011-07-08 13:25:40Z adriana 
;
_cod_original_cell_volume 5163.0(14)
_cod_original_sg_symbol_H-M C2/c
_cod_database_code 4067358

loop_
_symmetry_equiv_pos_as_xyz
'x, y, z'
'-x, y, -z+1/2'
'x+1/2, y+1/2, z'
'-x+1/2, y+1/2, -z+1/2'
'-x, -y, -z'
'x, -y, z-1/2'
'-x+1/2, -y+1/2, -z'
'x+1/2, -y+1/2, z-1/2'

loop_
_atom_site_label
_atom_site_type_symbol
_atom_site_fract_x
_atom_site_fract_y
_atom_site_fract_z
_atom_site_U_iso_or_equiv
_atom_site_adp_type
_atom_site_occupancy
_atom_site_symmetry_multiplicity
_atom_site_calc_flag
_atom_site_refinement_flags
Sn1 Sn 0.292198(11) 0.61900(2) 0.526978(9) 0.03916(9) Uani 1 1 d .
O1 O 0.5000 0.9440(11) 0.2500 0.243(8) Uani 1 2 d S
P1 P 0.35897(4) 0.78264(8) 0.43907(3) 0.03198(17) Uani 1 1 d .
P2 P 0.22825(4) 0.67141(8) 0.38121(3) 0.03332(18) Uani 1 1 d .
S1 S 0.38871(4) 0.78907(10) 0.51693(3) 0.0471(2) Uani 1 1 d .
S2 S 0.15495(4) 0.79982(9) 0.36224(3) 0.0461(2) Uani 1 1 d .
C1 C 0.27676(14) 0.7251(3) 0.43772(12) 0.0314(6) Uani 1 1 d .
C11 C 0.41692(14) 0.6798(3) 0.40565(13) 0.0364(7) Uani 1 1 d .
C12 C 0.44383(19) 0.5689(4) 0.43093(16) 0.0534(9) Uani 1 1 d .
H12A H 0.4317 0.5473 0.4644 0.064 Uiso 1 1 calc R
C13 C 0.4885(2) 0.4907(4) 0.4067(2) 0.0667(12) Uani 1 1 d .
H13A H 0.5069 0.4173 0.4241 0.080 Uiso 1 1 calc R
C14 C 0.50598(19) 0.5203(4) 0.3569(2) 0.0687(13) Uani 1 1 d .
H14A H 0.5353 0.4659 0.3403 0.082 Uiso 1 1 calc R
C15 C 0.48019(19) 0.6300(5) 0.33174(17) 0.0638(12) Uani 1 1 d .
H15A H 0.4927 0.6508 0.2983 0.077 Uiso 1 1 calc R
C16 C 0.43542(16) 0.7106(4) 0.35586(14) 0.0463(8) Uani 1 1 d .
H16A H 0.4180 0.7849 0.3386 0.056 Uiso 1 1 calc R
C21 C 0.37095(15) 0.9463(3) 0.41296(13) 0.0399(7) Uani 1 1 d .
C22 C 0.42994(19) 1.0121(4) 0.42628(18) 0.0671(12) Uani 1 1 d .
H22A H 0.4639 0.9709 0.4473 0.081 Uiso 1 1 calc R
C23 C 0.4394(3) 1.1376(4) 0.4090(2) 0.0917(18) Uani 1 1 d .
H23A H 0.4793 1.1816 0.4186 0.110 Uiso 1 1 calc R
C24 C 0.3899(2) 1.1982(4) 0.3775(2) 0.0810(15) Uani 1 1 d .
H24A H 0.3962 1.2835 0.3659 0.097 Uiso 1 1 calc R
C25 C 0.3314(2) 1.1341(4) 0.36313(18) 0.0631(11) Uani 1 1 d .
H25A H 0.2982 1.1754 0.3414 0.076 Uiso 1 1 calc R
C26 C 0.32139(16) 1.0080(3) 0.38069(14) 0.0452(8) Uani 1 1 d .
H26A H 0.2814 0.9644 0.3709 0.054 Uiso 1 1 calc R
C31 C 0.27426(15) 0.6442(3) 0.32258(12) 0.0370(7) Uani 1 1 d .
C32 C 0.30249(17) 0.5227(4) 0.31147(14) 0.0485(8) Uani 1 1 d .
H32A H 0.3000 0.4533 0.3349 0.058 Uiso 1 1 calc R
C33 C 0.33408(19) 0.5062(4) 0.26547(16) 0.0605(11) Uani 1 1 d .
H33A H 0.3522 0.4248 0.2580 0.073 Uiso 1 1 calc R
C34 C 0.3391(2) 0.6075(5) 0.23066(16) 0.0641(12) Uani 1 1 d .
H34A H 0.3605 0.5949 0.1999 0.077 Uiso 1 1 calc R
C35 C 0.3125(2) 0.7274(5) 0.24130(15) 0.0611(11) Uani 1 1 d .
H35A H 0.3165 0.7969 0.2181 0.073 Uiso 1 1 calc R
C36 C 0.27937(18) 0.7455(4) 0.28686(14) 0.0480(8) Uani 1 1 d .
H36A H 0.2604 0.8267 0.2934 0.058 Uiso 1 1 calc R
C41 C 0.19458(16) 0.5107(3) 0.39568(13) 0.0414(7) Uani 1 1 d .
C42 C 0.12805(19) 0.4804(4) 0.38187(17) 0.0626(11) Uani 1 1 d .
H42A H 0.0999 0.5423 0.3648 0.075 Uiso 1 1 calc R
C43 C 0.1032(3) 0.3572(6) 0.3936(3) 0.0957(18) Uani 1 1 d .
H43A H 0.0582 0.3375 0.3850 0.115 Uiso 1 1 calc R
C44 C 0.1450(3) 0.2640(5) 0.4179(2) 0.0908(17) Uani 1 1 d .
H44A H 0.1283 0.1811 0.4249 0.109 Uiso 1 1 calc R
C45 C 0.2092(3) 0.2922(4) 0.43149(17) 0.0694(12) Uani 1 1 d .
H45A H 0.2368 0.2293 0.4484 0.083 Uiso 1 1 calc R
C46 C 0.2352(2) 0.4147(3) 0.42051(14) 0.0500(9) Uani 1 1 d .
H46A H 0.2802 0.4327 0.4299 0.060 Uiso 1 1 calc R
C51 C 0.4522(7) 1.0231(13) 0.2657(5) 0.218(6) Uani 1 1 d .
H51A H 0.4455 1.0058 0.3024 0.261 Uiso 1 1 calc R
H51B H 0.4102 1.0055 0.2451 0.261 Uiso 1 1 calc R
C52 C 0.4709(5) 1.1614(10) 0.2594(5) 0.202(5) Uani 1 1 d .
H52A H 0.4382 1.2056 0.2355 0.242 Uiso 1 1 calc R
H52B H 0.4731 1.2062 0.2931 0.242 Uiso 1 1 calc R

loop_
_atom_site_aniso_label
_atom_site_aniso_U_11
_atom_site_aniso_U_22
_atom_site_aniso_U_33
_atom_site_aniso_U_23
_atom_site_aniso_U_13
_atom_site_aniso_U_12
Sn1 0.04264(14) 0.03088(13) 0.04443(15) 0.00198(10) 0.00645(9) 0.00957(9)
O1 0.43(2) 0.095(7) 0.216(12) 0.000 0.117(13) 0.000
P1 0.0278(4) 0.0305(4) 0.0373(4) -0.0025(3) -0.0001(3) 0.0022(3)
P2 0.0298(4) 0.0337(4) 0.0358(4) -0.0035(3) -0.0018(3) 0.0020(3)
S1 0.0356(4) 0.0663(6) 0.0383(5) -0.0062(4) -0.0037(3) -0.0041(4)
S2 0.0399(4) 0.0542(5) 0.0430(5) 0.0015(4) -0.0051(3) 0.0149(4)
C1 0.0289(15) 0.0279(15) 0.0368(17) -0.0013(12) -0.0004(12) 0.0016(11)
C11 0.0274(15) 0.0310(16) 0.051(2) -0.0065(14) 0.0036(13) -0.0001(12)
C12 0.052(2) 0.041(2) 0.067(3) 0.0040(18) 0.0087(18) 0.0080(16)
C13 0.054(2) 0.037(2) 0.109(4) -0.003(2) 0.005(2) 0.0123(17)
C14 0.042(2) 0.059(3) 0.106(4) -0.037(3) 0.012(2) 0.0045(19)
C15 0.044(2) 0.088(3) 0.061(3) -0.025(2) 0.0143(18) -0.001(2)
C16 0.0358(17) 0.054(2) 0.050(2) -0.0080(17) 0.0047(14) -0.0002(15)
C21 0.0363(17) 0.0299(16) 0.053(2) -0.0037(14) 0.0006(14) -0.0013(13)
C22 0.048(2) 0.046(2) 0.103(3) 0.013(2) -0.024(2) -0.0104(18)
C23 0.075(3) 0.048(3) 0.144(5) 0.019(3) -0.041(3) -0.024(2)
C24 0.068(3) 0.037(2) 0.132(4) 0.020(2) -0.023(3) -0.012(2)
C25 0.050(2) 0.044(2) 0.093(3) 0.015(2) -0.011(2) 0.0021(17)
C26 0.0370(17) 0.0393(19) 0.058(2) 0.0015(16) -0.0031(15) -0.0008(14)
C31 0.0333(16) 0.0416(18) 0.0352(17) -0.0081(13) -0.0027(13) -0.0013(13)
C32 0.0463(19) 0.049(2) 0.051(2) -0.0098(16) 0.0055(16) -0.0011(16)
C33 0.057(2) 0.058(3) 0.068(3) -0.028(2) 0.0143(19) -0.0001(19)
C34 0.054(2) 0.095(4) 0.045(2) -0.017(2) 0.0121(17) -0.004(2)
C35 0.058(2) 0.084(3) 0.041(2) 0.003(2) 0.0042(17) -0.003(2)
C36 0.048(2) 0.053(2) 0.043(2) -0.0011(16) 0.0005(16) 0.0005(16)
C41 0.0413(18) 0.0385(18) 0.0447(19) -0.0108(15) 0.0043(14) -0.0065(14)
C42 0.044(2) 0.058(3) 0.084(3) -0.011(2) -0.0006(19) -0.0134(18)
C43 0.058(3) 0.090(4) 0.141(5) -0.029(4) 0.019(3) -0.039(3)
C44 0.104(4) 0.056(3) 0.116(5) -0.008(3) 0.032(3) -0.033(3)
C45 0.105(4) 0.037(2) 0.066(3) -0.0005(19) 0.006(2) -0.012(2)
C46 0.064(2) 0.0359(18) 0.050(2) -0.0039(16) -0.0002(17) -0.0059(16)
C51 0.278(16) 0.185(14) 0.196(12) -0.022(10) 0.055(10) -0.087(12)
C52 0.241(17) 0.167(9) 0.205(12) 0.040(9) 0.073(10) 0.067(9)

loop_
_atom_type_symbol
_atom_type_description
_atom_type_scat_dispersion_real
_atom_type_scat_dispersion_imag
_atom_type_scat_source
C C 0.0033 0.0016 'International Tables Vol C Tables 4.2.6.8 and 6.1.1.4'
H H 0.0000 0.0000 'International Tables Vol C Tables 4.2.6.8 and 6.1.1.4'
P P 0.1023 0.0942 'International Tables Vol C Tables 4.2.6.8 and 6.1.1.4'
S S 0.1246 0.1234 'International Tables Vol C Tables 4.2.6.8 and 6.1.1.4'
Sn Sn -0.6537 1.4246 'International Tables Vol C Tables 4.2.6.8 and 6.1.1.4'
O O 0.0106 0.0060 'International Tables Vol C Tables 4.2.6.8 and 6.1.1.4'

loop_
_geom_angle_atom_site_label_1
_geom_angle_atom_site_label_2
_geom_angle_atom_site_label_3
_geom_angle
_geom_angle_site_symmetry_1
_geom_angle_site_symmetry_3
C1 Sn1 C1 91.19(10) 7_566 .
C1 Sn1 S1 92.73(7) 7_566 .
C1 Sn1 S1 70.55(7) . .
C51 O1 C51 105.7(14) . 2_655
C1 P1 C21 116.89(14) . .
C1 P1 C11 115.41(14) . .
C21 P1 C11 104.53(15) . .
C1 P1 S1 103.58(11) . .
C21 P1 S1 106.94(11) . .
C11 P1 S1 109.10(11) . .
C1 P2 C41 107.65(15) . .
C1 P2 C31 115.75(14) . .
C41 P2 C31 104.20(15) . .
C1 P2 S2 109.97(10) . .
C41 P2 S2 111.34(11) . .
C31 P2 S2 107.83(11) . .
P1 S1 Sn1 84.95(4) . .
P1 C1 P2 125.44(18) . .
P1 C1 Sn1 110.32(14) . 7_566
P2 C1 Sn1 102.92(12) . 7_566
P1 C1 Sn1 94.44(12) . .
P2 C1 Sn1 128.85(15) . .
Sn1 C1 Sn1 88.81(10) 7_566 .
C16 C11 C12 119.2(3) . .
C16 C11 P1 121.5(2) . .
C12 C11 P1 119.3(3) . .
C13 C12 C11 120.3(4) . .
C14 C13 C12 120.4(4) . .
C15 C14 C13 119.8(4) . .
C14 C15 C16 120.5(4) . .
C11 C16 C15 119.7(4) . .
C22 C21 C26 118.9(3) . .
C22 C21 P1 119.4(3) . .
C26 C21 P1 121.6(2) . .
C23 C22 C21 120.9(4) . .
C22 C23 C24 119.8(4) . .
C25 C24 C23 120.4(4) . .
C24 C25 C26 120.1(4) . .
C25 C26 C21 119.9(3) . .
C36 C31 C32 118.4(3) . .
C36 C31 P2 119.3(3) . .
C32 C31 P2 122.2(3) . .
C33 C32 C31 119.8(4) . .
C34 C33 C32 121.1(4) . .
C35 C34 C33 119.8(4) . .
C34 C35 C36 120.0(4) . .
C31 C36 C35 120.9(4) . .
C42 C41 C46 118.3(3) . .
C42 C41 P2 120.8(3) . .
C46 C41 P2 120.9(3) . .
C41 C42 C43 119.9(4) . .
C44 C43 C42 120.3(4) . .
C45 C44 C43 120.3(4) . .
C44 C45 C46 120.6(4) . .
C45 C46 C41 120.6(4) . .
O1 C51 C52 110.6(12) . .
C52 C52 C51 106.6(7) 2_655 .

loop_
_geom_bond_atom_site_label_1
_geom_bond_atom_site_label_2
_geom_bond_distance
_geom_bond_site_symmetry_2
Sn1 C1 2.327(3) 7_566
Sn1 C1 2.514(3) .
Sn1 S1 2.6184(10) .
O1 C51 1.335(13) .
O1 C51 1.335(13) 2_655
P1 C1 1.741(3) .
P1 C21 1.817(3) .
P1 C11 1.820(3) .
P1 S1 2.0261(12) .
P2 C1 1.758(3) .
P2 C41 1.818(3) .
P2 C31 1.833(3) .
P2 S2 1.9944(11) .
C1 Sn1 2.327(3) 7_566
C11 C16 1.384(5) .
C11 C12 1.388(5) .
C12 C13 1.377(5) .
C13 C14 1.375(6) .
C14 C15 1.368(6) .
C15 C16 1.391(5) .
C21 C22 1.375(5) .
C21 C26 1.387(4) .
C22 C23 1.371(6) .
C23 C24 1.371(6) .
C24 C25 1.361(5) .
C25 C26 1.381(5) .
C31 C36 1.384(5) .
C31 C32 1.398(5) .
C32 C33 1.383(5) .
C33 C34 1.370(6) .
C34 C35 1.367(6) .
C35 C36 1.391(5) .
C41 C42 1.382(5) .
C41 C46 1.391(5) .
C42 C43 1.391(7) .
C43 C44 1.379(8) .
C44 C45 1.333(7) .
C45 C46 1.389(5) .
C51 C52 1.470(13) .
C52 C52 1.289(17) 2_655
